data_7047525
loop_
_publ_author_name
'Castells-Gil, Javier'
'Baldov\'i, Jos\'e J'
'Mart\'i-Gastaldo, Carlos'
'M\'inguez Espallargas, Guillermo'

_publ_section_title
;
 Implementation of slow magnetic relaxation in a SIM-MOF through a
 structural rearrangement.
;
_journal_issue 41
_journal_name_full 'Dalton transactions (Cambridge, England : 2003)'
_journal_page_first 14734
_journal_page_last 14740
_journal_paper_doi 10.1039/c8dt03421d
_journal_volume 47
_journal_year 2018
_chemical_formula_moiety 'C16 H11 Dy N2 O10, 1.7(H2 O1)'
_chemical_formula_sum 'C16 H14.41 Dy N2 O11.7'
_chemical_formula_weight 584.48
_space_group_crystal_system triclinic
_space_group_IT_number 2
_space_group_name_Hall '-P 1'
_space_group_name_H-M_alt 'P -1'
_symmetry_space_group_name_Hall '-P 1'
_symmetry_space_group_name_H-M 'P -1'
_atom_sites_solution_hydrogens mixed
_audit_creation_date 2018-07-11
_audit_creation_method
;
Olex2 1.2
(compiled 2018.05.29 svn.r3508 for OlexSys, GUI svn.r5506)
;
_audit_update_record
;
2018-07-11 deposited with the CCDC.
2018-09-12 downloaded from the CCDC.
;
_cell_angle_alpha 74.983(4)
_cell_angle_beta 78.546(4)
_cell_angle_gamma 83.143(4)
_cell_formula_units_Z 2
_cell_length_a 6.6676(3)
_cell_length_b 10.1303(5)
_cell_length_c 13.8039(6)
_cell_measurement_reflns_used 6247
_cell_measurement_temperature 120.00(10)
_cell_measurement_theta_max 27.0780
_cell_measurement_theta_min 3.1070
_cell_volume 880.33(7)
_computing_cell_refinement 'CrysAlisPro 1.171.38.46 (Rigaku OD, 2015)'
_computing_data_collection 'CrysAlisPro 1.171.38.46 (Rigaku OD, 2015)'
_computing_data_reduction 'CrysAlisPro 1.171.38.46 (Rigaku OD, 2015)'
_computing_molecular_graphics 'Olex2 (Dolomanov et al., 2009)'
_computing_publication_material 'Olex2 (Dolomanov et al., 2009)'
_computing_structure_refinement 'ShelXL (Sheldrick, 2015)'
_computing_structure_solution 'SHELXT 2014/5 (Sheldrick, 2014)'
_diffrn_ambient_environment N~2~
_diffrn_ambient_temperature 120.00(10)
_diffrn_detector CCD
_diffrn_detector_area_resol_mean 16.0267
_diffrn_detector_type 'Rigaku Saturn724+'
_diffrn_measured_fraction_theta_full 0.999
_diffrn_measured_fraction_theta_max 0.999
_diffrn_measurement_details
;
List of Runs (angles in degrees, time in seconds):

  # Type    Start    End  Width  t~exp~   \w     \q     \k     \f   Frames
#--------------------------------------------------------------------------
  1  \w    -17.00  51.00   1.00    1.00    --  -17.21  57.00   0.00   68
  2  \w     47.00  80.00   1.00    1.00    --   17.92  57.00  30.00   33
  3  \w      4.00  50.00   1.00    1.00    --  -17.21  57.00-120.00   46
  4  \w     46.00  95.00   1.00    1.00    --   17.92 178.00  30.00   49
  5  \w    -48.00  32.00   1.00    1.00    --   17.92 -57.00  90.00   80
  6  \w     25.00  63.00   1.00    1.00    --   17.92 -99.00  30.00   38
  7  \w    -20.00  63.00   1.00    1.00    --   17.92 -99.00-150.00   83
  8  \w    -83.00  14.00   1.00    1.00    --  -17.21 -73.00 -36.00   97
  9  \w    -88.00   5.00   1.00    1.00    --  -17.21 -57.00  90.00   93
 10  \w    -88.00  -4.00   1.00    1.00    --  -17.21 -57.00-150.00   84
;
_diffrn_measurement_device 'AFC12 (Right): Kappa 3 circle'
_diffrn_measurement_device_type 'SuperNova, Single source at offset, Sapphire3'
_diffrn_measurement_method '\w scans'
_diffrn_measurement_specimen_support 'Mitegen 50um'
_diffrn_orient_matrix_type 'CrysAlisPro convention (1999,Acta A55,543-557)'
_diffrn_orient_matrix_UB_11 0.0530828000
_diffrn_orient_matrix_UB_12 -0.0409678000
_diffrn_orient_matrix_UB_13 0.0383400000
_diffrn_orient_matrix_UB_21 -0.0863317000
_diffrn_orient_matrix_UB_22 -0.0394086000
_diffrn_orient_matrix_UB_23 0.0208563000
_diffrn_orient_matrix_UB_31 0.0396389000
_diffrn_orient_matrix_UB_32 -0.0452893000
_diffrn_orient_matrix_UB_33 -0.0318531000
_diffrn_radiation_collimation 0.3
_diffrn_radiation_monochromator Confocal
_diffrn_radiation_probe x-ray
_diffrn_radiation_type MoK\a
_diffrn_radiation_wavelength 0.71073
_diffrn_reflns_av_R_equivalents 0.0529
_diffrn_reflns_av_unetI/netI 0.0546
_diffrn_reflns_Laue_measured_fraction_full 0.999
_diffrn_reflns_Laue_measured_fraction_max 0.999
_diffrn_reflns_limit_h_max 7
_diffrn_reflns_limit_h_min -7
_diffrn_reflns_limit_k_max 11
_diffrn_reflns_limit_k_min -11
_diffrn_reflns_limit_l_max 16
_diffrn_reflns_limit_l_min -16
_diffrn_reflns_number 9519
_diffrn_reflns_point_group_measured_fraction_full 0.999
_diffrn_reflns_point_group_measured_fraction_max 0.999
_diffrn_reflns_theta_full 24.711
_diffrn_reflns_theta_max 24.711
_diffrn_reflns_theta_min 2.886
_diffrn_source 'micro-focus sealed X-ray tube'
_diffrn_source_current 24.0
_diffrn_source_power 1.2
_diffrn_source_target Mo
_diffrn_source_type 'Rotating Anode'
_diffrn_source_voltage 50.0
_exptl_absorpt_coefficient_mu 4.319
_exptl_absorpt_correction_T_max 0.832
_exptl_absorpt_correction_T_min 0.640
_exptl_absorpt_correction_type analytical
_exptl_absorpt_process_details
;
CrysAlisPro 1.171.38.46 (Rigaku Oxford Diffraction, 2015)
Analytical numeric absorption correction using a multifaceted crystal
            model based on expressions derived by R.C. Clark & J.S. Reid.
(Clark, R. C. & Reid, J. S. (1995). Acta Cryst. A51, 887-897)
Empirical absorption correction using spherical harmonics,
 implemented in SCALE3 ABSPACK scaling algorithm.
;
_exptl_crystal_colour 'clear light orange'
_exptl_crystal_colour_lustre clear
_exptl_crystal_colour_modifier light
_exptl_crystal_colour_primary orange
_exptl_crystal_density_diffrn 2.205
_exptl_crystal_description block
_exptl_crystal_F_000 568
_exptl_crystal_preparation 'Magnetic properties,Luminescent'
_exptl_crystal_recrystallization_method Hydrothermal
_exptl_crystal_size_max 0.157
_exptl_crystal_size_mid 0.122
_exptl_crystal_size_min 0.055
_refine_diff_density_max 0.708
_refine_diff_density_min -0.839
_refine_diff_density_rms 0.132
_refine_ls_extinction_coef 0.0008(3)
_refine_ls_extinction_expression Fc^*^=kFc[1+0.001xFc^2^\l^3^/sin(2\q)]^-1/4^
_refine_ls_extinction_method 'SHELXL-2017/1 (Sheldrick 2017)'
_refine_ls_goodness_of_fit_ref 1.071
_refine_ls_hydrogen_treatment mixed
_refine_ls_matrix_type full
_refine_ls_number_parameters 304
_refine_ls_number_reflns 2996
_refine_ls_number_restraints 17
_refine_ls_restrained_S_all 1.074
_refine_ls_R_factor_all 0.0290
_refine_ls_R_factor_gt 0.0262
_refine_ls_shift/su_max 0.003
_refine_ls_shift/su_mean 0.000
_refine_ls_structure_factor_coef Fsqd
_refine_ls_weighting_details 'w=1/[\s^2^(Fo^2^)+(0.0133P)^2^] where P=(Fo^2^+2Fc^2^)/3'
_refine_ls_weighting_scheme calc
_refine_ls_wR_factor_gt 0.0557
_refine_ls_wR_factor_ref 0.0573
_reflns_Friedel_coverage 0.000
_reflns_number_gt 2803
_reflns_number_total 2996
_reflns_threshold_expression 'I > 2\s(I)'
_cod_data_source_file c8dt03421d2.cif
_cod_data_source_block jc-23a11a_ref
_cod_depositor_comments 'Adding full bibliography for 7047525--7047526.cif.'
_cod_original_formula_sum 'C16 H14.41 Dy N2 O11.70'
_cod_database_code 7047525
_shelx_shelxl_version_number 2017/1
_chemical_oxdiff_formula 'Dy C16 N2 O12 H14'
_shelx_space_group_comment
;
The symmetry employed for this shelxl refinement is uniquely defined
by the following loop, which should always be used as a source of
symmetry information in preference to the above space-group names.
They are only intended as comments.
;
_reflns_odcompleteness_completeness 99.87
_reflns_odcompleteness_iscentric 1
_reflns_odcompleteness_theta 24.66
_olex2_refinement_description
;
1. Fixed Uiso
 At 1.2 times of:
  All C(H) groups
 At 1.5 times of:
  All O(H) groups, All O(H,H) groups, All O(H,H,H) groups
2. Restrained distances
 O2W-H2WA = O2W-H2WB
 0.85 with sigma of 0.02
 O1W-H1WA = O1W-H1WB
 0.85 with sigma of 0.02
 O4W-H4WA = O4W-H4WB
 0.85 with sigma of 0.02
 O3W-H3WA
 0.85 with sigma of 0.02
 O3W-H3WB
 0.85 with sigma of 0.02
 O3W-H3W
 0.85 with sigma of 0.02
 H2WA-H2WB
 1.34 with sigma of 0.04
 H1WA-H1WB
 1.34 with sigma of 0.04
 H4WA-H4WB
 1.34 with sigma of 0.04
 H3WA-H3WB
 1.34 with sigma of 0.04
 H3W-H3WB
 1.34 with sigma of 0.04
 Dy1-H2WA \\sim Dy1-H2WB
 with sigma of 0.02
 Dy1-H1WA \\sim Dy1-H1WB
 with sigma of 0.02
 O3W-H3WA \\sim O3W-H3W
 with sigma of 0.02
3. Uiso/Uaniso restraints and constraints
Uanis(C71) = Uanis(C31)
4. Others
 Sof(H3W)=1-FVAR(1)
 Sof(H3WA)=FVAR(1)
 Fixed Sof: O4W(0.7) H4WA(0.7) H4WB(0.7)
5.a Free rotating group:
 H3WA(H3WB)
5.b Aromatic/amide H refined with riding coordinates:
 C41(H41), C21(H21), C42(H42), C22(H22), C61(H61), C62(H62)
5.c Idealised tetrahedral OH refined as rotating group:
 O181(H181)
;
_olex2_submission_original_sample_id MUV-4a
_olex2_submission_special_instructions 'No special instructions were received'
_oxdiff_exptl_absorpt_empirical_details
;
Empirical correction (ABSPACK) includes:
- Absorption correction using spherical harmonics
- Frame scaling
- Detector area scaling
;
_oxdiff_exptl_absorpt_empirical_full_max 2.678
_oxdiff_exptl_absorpt_empirical_full_min 0.643

loop_
_space_group_symop_operation_xyz
'x, y, z'
'-x, -y, -z'

loop_
_atom_site_label
_atom_site_type_symbol
_atom_site_fract_x
_atom_site_fract_y
_atom_site_fract_z
_atom_site_U_iso_or_equiv
_atom_site_adp_type
_atom_site_occupancy
_atom_site_site_symmetry_order
_atom_site_calc_flag
_atom_site_refinement_flags_posn
_atom_site_refinement_flags_occupancy
_atom_site_disorder_assembly
_atom_site_disorder_group
Dy1 Dy 0.61781(3) 0.05668(2) 1.16261(2) 0.00867(10) Uani 1 1 d D . . .
O171 O 0.6371(4) 0.1391(3) 0.9936(2) 0.0115(7) Uani 1 1 d . . . .
O271 O 0.6256(4) 0.0823(3) 0.8496(2) 0.0107(7) Uani 1 1 d . . . .
O272 O 0.8082(5) 0.7744(3) 0.0954(2) 0.0142(7) Uani 1 1 d . . . .
O172 O 0.7726(5) 0.8497(3) 0.2362(2) 0.0130(7) Uani 1 1 d . . . .
O182 O 0.7061(5) 0.2827(3) 0.1481(2) 0.0119(7) Uani 1 1 d . . . .
O281 O 0.6933(4) 0.7834(3) 0.8481(2) 0.0120(7) Uani 1 1 d . . . .
O282 O 0.7736(5) 0.1299(3) 0.2847(2) 0.0126(7) Uani 1 1 d . . . .
O181 O 0.7794(5) 0.6141(3) 0.9765(2) 0.0178(8) Uani 1 1 d . . . .
H181 H 0.792157 0.678363 1.000249 0.027 Uiso 1 1 calc GR . . .
C71 C 0.6444(6) 0.1682(4) 0.8993(3) 0.0088(7) Uani 1 1 d . . . .
C72 C 0.7952(6) 0.7544(4) 0.1897(3) 0.0097(10) Uani 1 1 d . . . .
N1 N 0.7306(5) 0.5253(4) 0.5729(3) 0.0095(8) Uani 1 1 d . . . .
N2 N 0.7635(6) 0.4248(4) 0.5320(3) 0.0126(8) Uani 1 1 d . . . .
C82 C 0.7567(7) 0.2529(4) 0.2348(3) 0.0108(10) Uani 1 1 d . . . .
C31 C 0.6792(6) 0.3132(4) 0.8410(3) 0.0088(7) Uani 1 1 d . . . .
C41 C 0.6945(6) 0.4150(4) 0.8910(3) 0.0089(9) Uani 1 1 d . . . .
H41 H 0.692705 0.391845 0.960864 0.011 Uiso 1 1 calc R . . .
C32 C 0.7990(6) 0.6114(4) 0.2569(3) 0.0078(9) Uani 1 1 d . . . .
C21 C 0.6915(6) 0.3476(4) 0.7363(3) 0.0088(10) Uani 1 1 d . . . .
H21 H 0.683738 0.280317 0.702704 0.011 Uiso 1 1 calc R . . .
C42 C 0.7966(6) 0.4988(4) 0.2164(3) 0.0085(9) Uani 1 1 d . . . .
H42 H 0.803182 0.511854 0.146637 0.010 Uiso 1 1 calc R . . .
C52 C 0.7845(6) 0.3687(4) 0.2788(3) 0.0070(9) Uani 1 1 d . . . .
C81 C 0.7262(6) 0.6614(4) 0.8870(3) 0.0088(10) Uani 1 1 d . . . .
C22 C 0.7871(6) 0.5908(4) 0.3607(3) 0.0100(10) Uani 1 1 d . . . .
H22 H 0.785556 0.665316 0.388599 0.012 Uiso 1 1 calc R . . .
C51 C 0.7122(6) 0.5499(4) 0.8364(3) 0.0103(10) Uani 1 1 d . . . .
C11 C 0.7157(6) 0.4837(4) 0.6807(3) 0.0096(10) Uani 1 1 d . . . .
C61 C 0.7193(6) 0.5853(4) 0.7311(3) 0.0097(10) Uani 1 1 d . . . .
H61 H 0.726360 0.676382 0.695016 0.012 Uiso 1 1 calc R . . .
C62 C 0.7787(6) 0.3467(4) 0.3831(3) 0.0113(10) Uani 1 1 d . . . .
H62 H 0.775627 0.258454 0.424814 0.014 Uiso 1 1 calc R . . .
C12 C 0.7775(6) 0.4587(4) 0.4240(3) 0.0103(10) Uani 1 1 d . . . .
O1W O 0.9774(5) 0.0620(3) 1.0880(2) 0.0136(7) Uani 1 1 d D . . .
H1WA H 1.070(4) 0.036(4) 1.121(2) 0.020 Uiso 1 1 d DR . . .
H1WB H 1.017(5) 0.102(4) 1.0280(17) 0.020 Uiso 1 1 d DR . . .
O2W O 0.4157(5) 0.0032(4) 1.3300(2) 0.0191(8) Uani 1 1 d D . . .
H2WA H 0.461(5) -0.002(5) 1.3831(17) 0.029 Uiso 1 1 d DR . . .
H2WB H 0.291(3) -0.006(5) 1.343(2) 0.029 Uiso 1 1 d DR . . .
O4W O 0.6379(8) 0.8476(5) 0.5045(5) 0.0379(15) Uani 0.7 1 d D P . .
H4WA H 0.752(7) 0.880(7) 0.478(6) 0.057 Uiso 0.7 1 d DR P . .
H4WB H 0.653(11) 0.763(3) 0.506(6) 0.057 Uiso 0.7 1 d DR P . .
O3W O 0.9877(7) 0.0416(7) 0.5924(4) 0.0763(19) Uani 1 1 d D . . .
H3W H 1.062(18) 0.106(12) 0.561(13) 0.114 Uiso 0.37(11) 1 d DR P A -2
H3WA H 1.011992 -0.018876 0.559066 0.114 Uiso 0.63(11) 1 d D P A -1
H3WB H 1.053482 -0.015116 0.633581 0.114 Uiso 1 1 d DG . . .

loop_
_atom_site_aniso_label
_atom_site_aniso_U_11
_atom_site_aniso_U_22
_atom_site_aniso_U_33
_atom_site_aniso_U_23
_atom_site_aniso_U_13
_atom_site_aniso_U_12
Dy1 0.01270(15) 0.00671(13) 0.00686(14) -0.00138(9) -0.00220(9) -0.00145(9)
O171 0.0199(18) 0.0101(16) 0.0042(17) 0.0007(13) -0.0032(13) -0.0038(14)
O271 0.0150(17) 0.0111(16) 0.0085(17) -0.0048(13) -0.0043(13) -0.0020(14)
O272 0.0238(19) 0.0113(16) 0.0078(19) 0.0009(14) -0.0046(14) -0.0058(14)
O172 0.0195(18) 0.0094(16) 0.0102(18) -0.0020(14) -0.0041(14) 0.0002(14)
O182 0.0192(18) 0.0080(15) 0.0094(18) -0.0011(13) -0.0051(14) -0.0020(14)
O281 0.0133(17) 0.0062(16) 0.0163(18) -0.0029(14) -0.0032(13) 0.0016(13)
O282 0.0225(19) 0.0095(16) 0.0074(17) -0.0031(13) -0.0051(13) -0.0005(14)
O181 0.034(2) 0.0101(16) 0.0133(19) -0.0040(14) -0.0108(16) -0.0055(16)
C71 0.0032(16) 0.0110(16) 0.0124(18) -0.0035(14) -0.0018(13) 0.0004(13)
C72 0.002(2) 0.009(2) 0.017(3) -0.002(2) -0.0019(18) 0.0021(18)
N1 0.012(2) 0.0121(19) 0.005(2) -0.0031(16) -0.0014(15) -0.0025(16)
N2 0.014(2) 0.013(2) 0.010(2) -0.0037(17) -0.0009(16) -0.0009(17)
C82 0.011(2) 0.007(2) 0.014(3) -0.005(2) 0.0027(19) -0.0004(19)
C31 0.0032(16) 0.0110(16) 0.0124(18) -0.0035(14) -0.0018(13) 0.0004(13)
C41 0.007(2) 0.012(2) 0.008(2) -0.0030(19) -0.0003(18) -0.0030(19)
C32 0.003(2) 0.009(2) 0.013(3) -0.0020(19) -0.0028(18) -0.0012(18)
C21 0.009(2) 0.011(2) 0.008(2) -0.0041(19) -0.0029(18) -0.0018(19)
C42 0.007(2) 0.011(2) 0.007(2) -0.0028(19) 0.0002(18) 0.0014(19)
C52 0.004(2) 0.011(2) 0.009(2) -0.0058(19) -0.0005(17) 0.0000(18)
C81 0.006(2) 0.011(2) 0.010(3) -0.005(2) 0.0009(18) 0.0000(19)
C22 0.012(2) 0.011(2) 0.010(3) -0.0080(19) -0.0030(19) -0.0002(19)
C51 0.010(2) 0.007(2) 0.014(3) -0.0039(19) -0.0018(19) 0.0016(19)
C11 0.006(2) 0.013(2) 0.012(3) -0.0038(19) -0.0038(18) 0.0003(19)
C61 0.006(2) 0.010(2) 0.013(3) -0.0022(19) -0.0011(18) -0.0035(19)
C62 0.011(2) 0.010(2) 0.011(3) 0.0011(19) 0.0001(19) -0.0042(19)
C12 0.009(2) 0.010(2) 0.010(3) 0.0002(19) 0.0005(18) -0.0003(19)
O1W 0.0142(18) 0.0167(18) 0.0084(18) -0.0001(14) -0.0027(14) 0.0000(15)
O2W 0.0158(19) 0.032(2) 0.0107(19) -0.0056(16) -0.0021(15) -0.0041(17)
O4W 0.036(4) 0.022(3) 0.047(4) -0.006(3) 0.012(3) -0.006(3)
O3W 0.023(3) 0.098(4) 0.061(4) 0.056(3) -0.002(2) 0.004(3)

loop_
_atom_type_symbol
_atom_type_description
_atom_type_scat_dispersion_real
_atom_type_scat_dispersion_imag
_atom_type_scat_source
C C 0.0033 0.0016 'International Tables Vol C Tables 4.2.6.8 and 6.1.1.4'
H H 0.0000 0.0000 'International Tables Vol C Tables 4.2.6.8 and 6.1.1.4'
Dy Dy -0.1892 4.4098 'International Tables Vol C Tables 4.2.6.8 and 6.1.1.4'
N N 0.0061 0.0033 'International Tables Vol C Tables 4.2.6.8 and 6.1.1.4'
O O 0.0106 0.0060 'International Tables Vol C Tables 4.2.6.8 and 6.1.1.4'

loop_
_exptl_crystal_face_index_h
_exptl_crystal_face_index_k
_exptl_crystal_face_index_l
_exptl_crystal_face_perp_dist
0 -11 -15 0.0547
9 0 3 0.0845
-1 1 -18 0.0250
0 -12 -13 0.0521
8 3 -6 0.0992
0 12 13 0.0350
-8 -1 7 0.0205
2 -13 -9 0.0669
1 -2 18 0.0308
-1 10 15 0.0230
-1 0 -19 0.0236

loop_
_geom_angle_atom_site_label_1
_geom_angle_atom_site_label_2
_geom_angle_atom_site_label_3
_geom_angle
_geom_angle_site_symmetry_1
_geom_angle_site_symmetry_3
O171 Dy1 O271 85.76(10) . 2_657
O171 Dy1 O172 123.87(10) . 1_546
O171 Dy1 O182 80.92(10) . 1_556
O171 Dy1 O281 77.62(10) . 2_667
O171 Dy1 O282 130.65(10) . 1_556
O171 Dy1 C82 106.96(12) . 1_556
O171 Dy1 O1W 72.83(10) . .
O171 Dy1 O2W 149.67(11) . .
O271 Dy1 O182 147.40(10) 2_657 1_556
O271 Dy1 O281 77.52(9) 2_657 2_667
O271 Dy1 O282 143.06(10) 2_657 1_556
O271 Dy1 C82 154.61(11) 2_657 1_556
O271 Dy1 O1W 129.58(10) 2_657 .
O271 Dy1 O2W 75.75(10) 2_657 .
O172 Dy1 O271 82.51(10) 1_546 2_657
O172 Dy1 O182 129.38(10) 1_546 1_556
O172 Dy1 O281 149.48(10) 1_546 2_667
O172 Dy1 O282 80.86(10) 1_546 1_556
O172 Dy1 C82 106.60(12) 1_546 1_556
O172 Dy1 O1W 73.60(11) 1_546 .
O172 Dy1 O2W 77.80(11) 1_546 .
O182 Dy1 O281 70.63(10) 1_556 2_667
O182 Dy1 O282 54.03(10) 1_556 1_556
O182 Dy1 C82 27.07(11) 1_556 1_556
O182 Dy1 O1W 74.13(10) 1_556 .
O182 Dy1 O2W 101.95(11) 1_556 .
O281 Dy1 C82 83.77(11) 2_667 1_556
O282 Dy1 O281 101.70(9) 1_556 2_667
O282 Dy1 C82 27.18(11) 1_556 1_556
O1W Dy1 O281 136.80(10) . 2_667
O1W Dy1 O282 76.01(10) . 1_556
O1W Dy1 C82 75.72(12) . 1_556
O2W Dy1 O281 75.07(11) . 2_667
O2W Dy1 O282 68.61(10) . 1_556
O2W Dy1 C82 82.99(12) . 1_556
O2W Dy1 O1W 137.29(11) . .
C71 O171 Dy1 171.9(3) . .
C71 O271 Dy1 139.4(3) . 2_657
C72 O172 Dy1 117.9(3) . 1_564
C82 O182 Dy1 93.6(2) . 1_554
C81 O281 Dy1 134.8(3) . 2_667
C82 O282 Dy1 90.4(3) . 1_554
O171 C71 O271 124.0(4) . .
O171 C71 C31 118.1(4) . .
O271 C71 C31 117.9(4) . .
O272 C72 O172 123.9(4) . .
O272 C72 C32 120.9(4) . .
O172 C72 C32 115.2(4) . .
N2 N1 C11 112.4(4) . .
N1 N2 C12 115.5(4) . .
O182 C82 Dy1 59.3(2) . 1_554
O182 C82 O282 121.0(4) . .
O182 C82 C52 117.7(4) . .
O282 C82 Dy1 62.4(2) . 1_554
O282 C82 C52 121.3(4) . .
C52 C82 Dy1 167.8(3) . 1_554
C41 C31 C71 121.2(4) . .
C21 C31 C71 119.2(4) . .
C21 C31 C41 119.5(4) . .
C51 C41 C31 120.1(4) . .
C42 C32 C72 120.4(4) . .
C22 C32 C72 120.2(4) . .
C22 C32 C42 119.2(4) . .
C31 C21 C11 120.3(4) . .
C52 C42 C32 120.6(4) . .
C42 C52 C82 119.1(4) . .
C42 C52 C62 120.5(4) . .
C62 C52 C82 120.1(4) . .
O281 C81 O181 124.1(4) . .
O281 C81 C51 123.5(4) . .
O181 C81 C51 112.4(4) . .
C32 C22 C12 120.3(4) . .
C41 C51 C81 121.7(4) . .
C41 C51 C61 120.4(4) . .
C61 C51 C81 117.9(4) . .
C21 C11 N1 122.9(4) . .
C61 C11 N1 117.1(4) . .
C61 C11 C21 119.9(4) . .
C11 C61 C51 119.6(4) . .
C12 C62 C52 119.1(4) . .
C22 C12 N2 125.4(4) . .
C62 C12 N2 114.3(4) . .
C62 C12 C22 120.3(4) . .

loop_
_geom_bond_atom_site_label_1
_geom_bond_atom_site_label_2
_geom_bond_distance
_geom_bond_site_symmetry_2
Dy1 O171 2.248(3) .
Dy1 O271 2.329(3) 2_657
Dy1 O172 2.300(3) 1_546
Dy1 O182 2.381(3) 1_556
Dy1 O281 2.479(3) 2_667
Dy1 O282 2.449(3) 1_556
Dy1 C82 2.763(4) 1_556
Dy1 O1W 2.415(3) .
Dy1 O2W 2.395(3) .
O171 C71 1.250(5) .
O271 C71 1.270(5) .
O272 C72 1.252(5) .
O172 C72 1.270(5) .
O182 C82 1.260(5) .
O281 C81 1.226(5) .
O282 C82 1.262(5) .
O181 C81 1.307(5) .
C71 C31 1.502(6) .
C72 C32 1.504(6) .
N1 N2 1.264(5) .
N1 C11 1.424(5) .
N2 C12 1.428(5) .
C82 C52 1.499(5) .
C31 C41 1.404(5) .
C31 C21 1.384(6) .
C41 C51 1.385(6) .
C32 C42 1.397(5) .
C32 C22 1.381(6) .
C21 C11 1.404(6) .
C42 C52 1.377(6) .
C52 C62 1.392(6) .
C81 C51 1.495(5) .
C22 C12 1.397(6) .
C51 C61 1.396(6) .
C11 C61 1.389(5) .
C62 C12 1.390(6) .

loop_
_exptl_oxdiff_crystal_face_indexfrac_h
_exptl_oxdiff_crystal_face_indexfrac_k
_exptl_oxdiff_crystal_face_indexfrac_l
_exptl_oxdiff_crystal_face_x
_exptl_oxdiff_crystal_face_y
_exptl_oxdiff_crystal_face_z
0.3036 -11.2177 -14.7545 -0.0900 0.1081 0.9901
9.2872 -0.4945 2.7911 0.6203 -0.7241 0.3016
-0.9831 0.7309 -18.4757 -0.7905 -0.3293 0.5164
-0.0795 -12.2499 -13.3667 -0.0148 0.2108 0.9774
7.9487 2.9296 -5.9353 0.0744 -0.9255 0.3715
-0.1939 12.0721 13.4863 0.0122 -0.1777 -0.9840
-7.7450 -1.4983 7.2731 -0.0709 0.8794 -0.4708
2.1752 -12.6412 -9.2387 0.2791 0.1177 0.9530
1.2269 -1.9482 17.9269 0.8323 0.3447 -0.4342
-1.4683 10.4252 14.6837 0.0579 0.0222 -0.9981
-0.8634 0.0011 -18.7315 -0.7640 -0.3162 0.5624
